data_4347271
loop_
_publ_author_name
'Li, Li'
'Nishihara, Sadafumi'
'Inoue, Katsuya'
'Kurmoo, Mohamedally'

_publ_section_title
;
 Progressive Transformation between Two Magnetic Ground States for One
 Crystal Structure of a Chiral Molecular Magnet.
;
_journal_issue 6
_journal_name_full 'Inorganic chemistry'
_journal_page_first 3047
_journal_page_last 3057
_journal_paper_doi 10.1021/acs.inorgchem.5b02956
_journal_volume 55
_journal_year 2016
_chemical_formula_sum 'C5 H8 Cr0.33 Mn N4 O2.5'
_chemical_formula_weight 236.43
_space_group_IT_number 173
_space_group_name_Hall 'P 6c'
_space_group_name_H-M_alt 'P 63'
_symmetry_cell_setting hexagonal
_symmetry_space_group_name_H-M 'P 63'
_atom_sites_solution_hydrogens geom
_atom_sites_solution_primary direct
_atom_sites_solution_secondary difmap
_audit_creation_method SHELXL-97
_cell_angle_alpha 90.00
_cell_angle_beta 90.00
_cell_angle_gamma 120.00
_cell_formula_units_Z 6
_cell_length_a 13.5576(5)
_cell_length_b 13.5576(5)
_cell_length_c 8.0994(3)
_cell_measurement_reflns_used 5627
_cell_measurement_temperature 293(2)
_cell_measurement_theta_max 27.60
_cell_measurement_theta_min 3.01
_cell_volume 1289.29(8)
_computing_cell_refinement 'Bruker SAINT'
_computing_data_collection 'Bruker APEX2'
_computing_data_reduction 'Bruker SAINT'
_computing_structure_refinement 'SHELXL-97 (Sheldrick, 1997)'
_computing_structure_solution 'SHELXS-97 (Sheldrick, 1990)'
_diffrn_ambient_temperature 293(2)
_diffrn_measured_fraction_theta_full 0.967
_diffrn_measured_fraction_theta_max 0.967
_diffrn_measurement_device_type 'Bruker APEX-II CCD'
_diffrn_measurement_method '\f and \w scans'
_diffrn_radiation_monochromator graphite
_diffrn_radiation_source 'fine-focus sealed tube'
_diffrn_radiation_type MoK\a
_diffrn_radiation_wavelength 0.71073
_diffrn_reflns_av_R_equivalents 0.0233
_diffrn_reflns_av_sigmaI/netI 0.0296
_diffrn_reflns_limit_h_max 17
_diffrn_reflns_limit_h_min -15
_diffrn_reflns_limit_k_max 17
_diffrn_reflns_limit_k_min -16
_diffrn_reflns_limit_l_max 9
_diffrn_reflns_limit_l_min -10
_diffrn_reflns_number 8913
_diffrn_reflns_theta_full 27.91
_diffrn_reflns_theta_max 27.91
_diffrn_reflns_theta_min 3.00
_diffrn_standards_number 0
_exptl_absorpt_coefficient_mu 1.909
_exptl_absorpt_correction_T_max 0.8320
_exptl_absorpt_correction_T_min 0.5982
_exptl_absorpt_correction_type multi-scan
_exptl_crystal_colour orange
_exptl_crystal_density_diffrn 1.827
_exptl_crystal_density_method 'not measured'
_exptl_crystal_description prism
_exptl_crystal_F_000 714
_exptl_crystal_size_max 0.30
_exptl_crystal_size_mid 0.10
_exptl_crystal_size_min 0.10
_refine_diff_density_max 1.302
_refine_diff_density_min -0.910
_refine_diff_density_rms 0.157
_refine_ls_abs_structure_details 'Flack H D (1983), Acta Cryst. A39, 876-881'
_refine_ls_abs_structure_Flack 0.00(6)
_refine_ls_extinction_method none
_refine_ls_goodness_of_fit_ref 1.119
_refine_ls_hydrogen_treatment mixed
_refine_ls_matrix_type full
_refine_ls_number_parameters 124
_refine_ls_number_reflns 1872
_refine_ls_number_restraints 7
_refine_ls_restrained_S_all 1.117
_refine_ls_R_factor_all 0.0715
_refine_ls_R_factor_gt 0.0541
_refine_ls_shift/su_max 0.000
_refine_ls_shift/su_mean 0.000
_refine_ls_structure_factor_coef Fsqd
_refine_ls_weighting_details 'calc w=1/[\s^2^(Fo^2^)+(0.0919P)^2^+3.4392P] where P=(Fo^2^+2Fc^2^)/3'
_refine_ls_weighting_scheme calc
_refine_ls_wR_factor_gt 0.1424
_refine_ls_wR_factor_ref 0.1674
_reflns_number_gt 1607
_reflns_number_total 1872
_reflns_threshold_expression >2sigma(I)
_cod_data_source_file ic5b02956_si_004.cif
_cod_data_source_block L2_dehydrated_293K
_cod_depositor_comments
;
The following automatic conversions were performed:

data item '_symmetry_cell_setting' value 'Hexagonal' was changed to
'hexagonal' in accordance with the
/home/saulius/struct/COD-crude-data/automatic-downloads/DataCite-retrospective/ACS/depositions/lib/dictionaries/cif_core.dic
dictionary named 'cif_core.dic' version 2.4.2 last updated on
2011-04-26.

Automatic conversion script
Id: cif_fix_values 6909 2019-04-08 15:41:33Z antanas 
;
_cod_original_cell_volume 1289.28(8)
_cod_original_sg_symbol_H-M P6(3)
_cod_original_formula_sum 'C5 H8 Cr0.33 Mn N4 O2.50'
_cod_database_code 4347271

loop_
_symmetry_equiv_pos_as_xyz
'x, y, z'
'-x, -y, z+1/2'
'-y, x-y, z'
'-x+y, -x, z'
'x-y, x, z+1/2'
'y, -x+y, z+1/2'

loop_
_atom_site_label
_atom_site_type_symbol
_atom_site_fract_x
_atom_site_fract_y
_atom_site_fract_z
_atom_site_U_iso_or_equiv
_atom_site_adp_type
_atom_site_occupancy
_atom_site_symmetry_multiplicity
_atom_site_calc_flag
_atom_site_refinement_flags
Cr1 Cr 0.3333 0.6667 0.9238(2) 0.0173(3) Uani 1 3 d S
Mn1 Mn 0.29573(8) 0.33190(9) 0.54415(16) 0.0352(3) Uani 1 1 d .
O2 O 0.2262(5) 0.1767(4) 0.4071(8) 0.0514(14) Uani 1 1 d .
C5 C 0.5308(5) 0.3203(4) 0.5606(10) 0.0294(13) Uani 1 1 d .
C4 C 0.3530(6) 0.5546(6) 0.7730(10) 0.0363(16) Uani 1 1 d .
O1 O 0.2397(6) 0.0544(5) 0.2452(8) 0.0564(16) Uani 1 1 d .
C1 C 0.2614(7) 0.1546(7) 0.2805(10) 0.0393(16) Uani 1 1 d .
N1 N 0.3401(8) 0.2066(7) 0.0000(9) 0.0547(18) Uani 1 1 d .
H1A H 0.4041 0.2545 -0.0551 0.066 Uiso 1 1 calc R
H1B H 0.2797 0.1966 -0.0593 0.066 Uiso 1 1 calc R
C2 C 0.3396(6) 0.2525(6) 0.1647(9) 0.0376(15) Uani 1 1 d .
H1 H 0.4170 0.2844 0.2086 0.045 Uiso 1 1 calc R
N2 N 0.3627(6) 0.4235(5) 0.3045(9) 0.0442(15) Uani 1 1 d .
H2A H 0.3468 0.4803 0.2977 0.053 Uiso 1 1 calc R
H2B H 0.4390 0.4549 0.3033 0.053 Uiso 1 1 calc R
C3 C 0.3148(8) 0.3490(7) 0.1589(12) 0.0462(19) Uani 1 1 d .
H2 H 0.3473 0.3933 0.0592 0.055 Uiso 1 1 calc R
H3 H 0.2330 0.3184 0.1555 0.055 Uiso 1 1 calc R
N4 N 0.4513(5) 0.3188(5) 0.6109(9) 0.0427(16) Uani 1 1 d .
N3 N 0.3634(6) 0.4933(6) 0.6896(10) 0.0513(19) Uani 1 1 d .
O3 O 0.3333 0.6667 0.403(4) 0.005(8) Uani 0.19(2) 3 d SPU
O5 O 0.0000 0.0000 0.033(5) 0.095(13) Uani 0.88(7) 3 d SP
O4 O 0.0000 0.0000 0.395(5) 0.028(12) Uani 0.33(6) 3 d SP

loop_
_atom_site_aniso_label
_atom_site_aniso_U_11
_atom_site_aniso_U_22
_atom_site_aniso_U_33
_atom_site_aniso_U_23
_atom_site_aniso_U_13
_atom_site_aniso_U_12
Cr1 0.0134(4) 0.0134(4) 0.0249(8) 0.000 0.000 0.00672(19)
Mn1 0.0367(5) 0.0373(5) 0.0355(6) -0.0047(5) 0.0025(5) 0.0214(4)
O2 0.060(3) 0.042(3) 0.048(3) -0.011(3) 0.013(3) 0.022(3)
C5 0.028(3) 0.018(2) 0.038(4) -0.002(3) 0.007(3) 0.008(2)
C4 0.026(3) 0.038(4) 0.048(4) -0.012(3) -0.005(3) 0.018(3)
O1 0.064(4) 0.032(3) 0.058(4) -0.012(3) 0.012(3) 0.014(3)
C1 0.039(4) 0.042(4) 0.039(4) -0.011(3) -0.004(3) 0.022(3)
N1 0.087(5) 0.060(4) 0.034(4) 0.002(3) 0.006(3) 0.050(4)
C2 0.047(4) 0.039(4) 0.028(4) -0.001(3) 0.001(3) 0.022(3)
N2 0.052(4) 0.035(3) 0.050(4) -0.001(3) 0.005(3) 0.025(3)
C3 0.068(5) 0.049(4) 0.035(5) 0.002(4) 0.003(4) 0.039(4)
N4 0.031(3) 0.033(3) 0.066(5) 0.000(3) 0.012(3) 0.017(2)
N3 0.045(4) 0.044(4) 0.069(5) -0.033(4) -0.009(3) 0.026(3)
O3 0.003(7) 0.003(7) 0.010(12) 0.000 0.000 0.001(4)
O5 0.045(6) 0.045(6) 0.19(4) 0.000 0.000 0.022(3)
O4 0.022(9) 0.022(9) 0.04(3) 0.000 0.000 0.011(4)

loop_
_atom_type_symbol
_atom_type_description
_atom_type_scat_dispersion_real
_atom_type_scat_dispersion_imag
_atom_type_scat_source
C C 0.0033 0.0016 'International Tables Vol C Tables 4.2.6.8 and 6.1.1.4'
H H 0.0000 0.0000 'International Tables Vol C Tables 4.2.6.8 and 6.1.1.4'
N N 0.0061 0.0033 'International Tables Vol C Tables 4.2.6.8 and 6.1.1.4'
O O 0.0106 0.0060 'International Tables Vol C Tables 4.2.6.8 and 6.1.1.4'
Mn Mn 0.3368 0.7283 'International Tables Vol C Tables 4.2.6.8 and 6.1.1.4'
Cr Cr 0.3209 0.6236 'International Tables Vol C Tables 4.2.6.8 and 6.1.1.4'

loop_
_geom_angle_atom_site_label_1
_geom_angle_atom_site_label_2
_geom_angle_atom_site_label_3
_geom_angle
_geom_angle_site_symmetry_1
_geom_angle_site_symmetry_3
C4 Cr1 C4 88.7(3) 4_565 3_665
C4 Cr1 C4 88.7(3) 4_565 .
C4 Cr1 C4 88.7(3) 3_665 .
C4 Cr1 C5 90.2(3) 4_565 6_565
C4 Cr1 C5 86.7(3) 3_665 6_565
C4 Cr1 C5 175.3(3) . 6_565
C4 Cr1 C5 86.7(3) 4_565 5
C4 Cr1 C5 175.3(3) 3_665 5
C4 Cr1 C5 90.2(3) . 5
C5 Cr1 C5 94.2(3) 6_565 5
C4 Cr1 C5 175.3(3) 4_565 2_665
C4 Cr1 C5 90.2(3) 3_665 2_665
C4 Cr1 C5 86.7(3) . 2_665
C5 Cr1 C5 94.2(3) 6_565 2_665
C5 Cr1 C5 94.2(3) 5 2_665
O2 Mn1 O1 89.1(2) . 5
O2 Mn1 N2 87.3(2) . .
O1 Mn1 N2 162.8(3) 5 .
O2 Mn1 N3 178.3(3) . .
O1 Mn1 N3 89.8(3) 5 .
N2 Mn1 N3 93.4(3) . .
O2 Mn1 N4 91.0(2) . .
O1 Mn1 N4 100.3(2) 5 .
N2 Mn1 N4 96.6(3) . .
N3 Mn1 N4 90.5(3) . .
O2 Mn1 N1 90.3(3) . 5
O1 Mn1 N1 74.8(3) 5 5
N2 Mn1 N1 88.3(3) . 5
N3 Mn1 N1 88.2(3) . 5
N4 Mn1 N1 175.0(3) . 5
C1 O2 Mn1 129.7(5) . .
N4 C5 Cr1 168.1(8) . 2_664
N3 C4 Cr1 179.5(7) . .
C1 O1 Mn1 117.3(5) . 6_554
O2 C1 O1 122.5(8) . .
O2 C1 C2 118.8(6) . .
O1 C1 C2 118.6(7) . .
C2 N1 Mn1 106.1(5) . 6_554
C2 N1 H1A 110.5 . .
Mn1 N1 H1A 110.5 6_554 .
C2 N1 H1B 110.5 . .
Mn1 N1 H1B 110.5 6_554 .
H1A N1 H1B 108.7 . .
N1 C2 C3 112.9(7) . .
N1 C2 C1 109.5(6) . .
C3 C2 C1 114.4(6) . .
N1 C2 H1 106.5 . .
C3 C2 H1 106.5 . .
C1 C2 H1 106.5 . .
C3 N2 Mn1 113.3(5) . .
C3 N2 H2A 108.9 . .
Mn1 N2 H2A 108.9 . .
C3 N2 H2B 108.9 . .
Mn1 N2 H2B 108.9 . .
H2A N2 H2B 107.7 . .
N2 C3 C2 110.8(7) . .
N2 C3 H2 109.5 . .
C2 C3 H2 109.5 . .
N2 C3 H3 109.5 . .
C2 C3 H3 109.5 . .
H2 C3 H3 108.1 . .
C5 N4 Mn1 145.0(7) . .
C4 N3 Mn1 152.9(7) . .

loop_
_geom_bond_atom_site_label_1
_geom_bond_atom_site_label_2
_geom_bond_distance
_geom_bond_site_symmetry_2
Cr1 C4 2.068(7) 4_565
Cr1 C4 2.068(7) 3_665
Cr1 C4 2.068(7) .
Cr1 C5 2.080(7) 6_565
Cr1 C5 2.080(7) 5
Cr1 C5 2.080(7) 2_665
Mn1 O2 2.136(5) .
Mn1 O1 2.141(6) 5
Mn1 N2 2.237(8) .
Mn1 N3 2.239(6) .
Mn1 N4 2.269(7) .
Mn1 N1 2.285(7) 5
O2 C1 1.231(10) .
C5 N4 1.143(9) .
C5 Cr1 2.080(7) 2_664
C4 N3 1.132(10) .
O1 C1 1.269(9) .
O1 Mn1 2.141(6) 6_554
C1 C2 1.536(11) .
N1 C2 1.474(10) .
N1 Mn1 2.285(7) 6_554
N1 H1A 0.9000 .
N1 H1B 0.9000 .
C2 C3 1.506(10) .
C2 H1 0.9800 .
N2 C3 1.476(12) .
N2 H2A 0.9000 .
N2 H2B 0.9000 .
C3 H2 0.9700 .
C3 H3 0.9700 .
O5 O4 1.12(3) 2_554
O4 O5 1.12(3) 2

loop_
_geom_torsion_atom_site_label_1
_geom_torsion_atom_site_label_2
_geom_torsion_atom_site_label_3
_geom_torsion_atom_site_label_4
_geom_torsion
_geom_torsion_site_symmetry_1
O1 Mn1 O2 C1 -165.7(8) 5
N2 Mn1 O2 C1 31.2(7) .
N3 Mn1 O2 C1 146(10) .
N4 Mn1 O2 C1 -65.3(8) .
N1 Mn1 O2 C1 119.5(8) 5
C4 Cr1 C4 N3 22(100) 4_565
C4 Cr1 C4 N3 -66(100) 3_665
C5 Cr1 C4 N3 -54(100) 6_565
C5 Cr1 C4 N3 109(100) 5
C5 Cr1 C4 N3 -157(100) 2_665
Mn1 O2 C1 O1 153.2(7) .
Mn1 O2 C1 C2 -23.7(11) .
Mn1 O1 C1 O2 -169.2(6) 6_554
Mn1 O1 C1 C2 7.7(10) 6_554
Mn1 N1 C2 C3 -165.4(5) 6_554
Mn1 N1 C2 C1 -36.7(7) 6_554
O2 C1 C2 N1 -161.1(7) .
O1 C1 C2 N1 21.9(10) .
O2 C1 C2 C3 -33.2(10) .
O1 C1 C2 C3 149.8(8) .
O2 Mn1 N2 C3 12.0(5) .
O1 Mn1 N2 C3 -66.1(10) 5
N3 Mn1 N2 C3 -166.4(5) .
N4 Mn1 N2 C3 102.7(5) .
N1 Mn1 N2 C3 -78.3(6) 5
Mn1 N2 C3 C2 -58.8(8) .
N1 C2 C3 N2 -155.1(7) .
C1 C2 C3 N2 78.8(9) .
Cr1 C5 N4 Mn1 9(3) 2_664
O2 Mn1 N4 C5 65.9(9) .
O1 Mn1 N4 C5 155.2(9) 5
N2 Mn1 N4 C5 -21.4(9) .
N3 Mn1 N4 C5 -114.9(9) .
N1 Mn1 N4 C5 170(3) 5
Cr1 C4 N3 Mn1 -69(100) .
O2 Mn1 N3 C4 4(12) .
O1 Mn1 N3 C4 -43.8(17) 5
N2 Mn1 N3 C4 119.3(17) .
N4 Mn1 N3 C4 -144.1(17) .
N1 Mn1 N3 C4 31.0(17) 5
